data_4022955
loop_
_publ_author_name
'Qiuling Song'
'Douglas M. Ho'
'Robert A. Pascal Jr.'

_publ_contact_author_address
;
Princeton University
Department of Chemistry
Princeton, NJ   08544-1009
USA
;
_publ_contact_author_email rpascal@princeton.edu
_publ_contact_author_fax '(609) 258 6746'
_publ_contact_author_name 'Professor Robert A. Pascal, Jr.'
_publ_contact_author_phone '(609) 258 5417'
_publ_section_title
;
 The Supertristeroids: Large, Chiral, Molecular Bowls Prepared
 by Trimerization of Pentacyclic Steroidal Ketones
;
_journal_name_full 'Journal of Organic Chemistry'
_journal_page_first 4449
_journal_page_last 4453
_journal_paper_doi 10.1021/jo070458k
_journal_volume 72
_journal_year 2007
_chemical_absolute_configuration rm
_chemical_compound_source 'chemical synthesis'
_chemical_formula_iupac 'C31 H52 O'
_chemical_formula_moiety 'C31 H52 O'
_chemical_formula_structural 'C31 H52 O'
_chemical_formula_sum 'C31 H52 O'
_chemical_formula_weight 440.73
_chemical_melting_point 429.1(10)
_chemical_name_systematic
;
2alpha,3alpha-(3'-oxocyclohexano)-5beta-cholestane
;
_space_group_IT_number 5
_symmetry_cell_setting monoclinic
_symmetry_Int_Tables_number 5
_symmetry_space_group_name_Hall 'C 2y'
_symmetry_space_group_name_H-M 'C 1 2 1'
_atom_sites_solution_hydrogens geom
_atom_sites_solution_primary direct
_atom_sites_solution_secondary difmap
_audit_creation_date 'February 26, 2007'
_audit_creation_method
;
SHELXL and manual editing of form.cif
;
_audit_update_record
;
Feb. 26, 2007  rap125f.cif        Initial CIF created by DMH.

Feb. 26, 2007  README sections    See _exptl_special_details for a brief
                                  discussion of the data collection and
                                  data reduction procedures and results.
                                  (Located about a third of the way from
                                  the begin of this file.)

                                  See _refine_special_details for a
                                  brief discussion of the structure
                                  solution and refinement, disorder
                                  treatment, etc.  (Located about a
                                  third-to-halfway from the begin of
                                  this file.)

                                  See _geom_special_details for a brief
                                  discussion of miscellaneous structural
                                  features.  (Located at the bottom of
                                  this file.)

Feb. 26, 2007  Sent to Checkcif.  See rap125f_checkcif.pdf for
                                  the alerts that were generated.
                                  Selected responses follow.

-------------------------------------------------------------------------

THETM01_ALERT_3_A The value of sine(theta_max)/wavelength is      < 0.550
                  Calculated sin(theta_max)/wavelength =           0.5382
PLAT027_ALERT_3_A _diffrn_reflns_theta_full (too) Low ........ 22.49 Deg.

                  The alerts THETM01_ALERT_3_A and PLAT027_ALERT_3_A are
                  not a problem.  They simply reflect the fact that the
                  crystal available for the experiment was not of
                  sufficient quality to provide usable data to higher
                  angles.  Also, there is extensive disorder in the
                  2alpha,3alpha-(3'-oxocyclohexano)-5beta-cholestane
                  molecule.  It is not uncommon to find that extensive
                  disorder will diminish the effective resolution of a
                  data set.  Therefore, only a 0.93 Angstrom resolution
                  data set was targeted.  Nevertheless, such a data set
                  is still considered to be of "atomic resolution", and
                  still meets the community's standards of acceptability
                  in such severe disorder cases.

PLAT024_ALERT_4_B Merging of Friedel Pairs is STRONGLY Indicated ...... !
REFLT03_ALERT_4_G MoKa measured Friedel data cannot be used to determine
                  absolute structure in a light-atom study EXCEPT under
                  VERY special conditions. It is preferred that Friedel
                  data is merged in such cases.

                  PLAT024_ALERT_4_B and REFLT03_ALERT_4_G are the same,
                  and is only a recommendation.  In truth and on theoret-
                  ical grounds, Friedel data are unique and should not be
                  merged.  Therefore, it is not wrong to ignore this
                  CheckCif recommendation, and to exercise our right to
                  retain the data as unmerged.

PLAT220_ALERT_2_A Large Non-Solvent C Ueq(max)/Ueq(min) ...... 6.01 Ratio
PLAT222_ALERT_3_A Large Non-Solvent H Ueq(max)/Ueq(min) ...... 7.39 Ratio
PLAT242_ALERT_2_C Check Low Ueq as Compared to Neighbors for ....... C13
PLAT241_ALERT_4_B Check High Ueq as Compared to Neighbors for ...... C18
PLAT242_ALERT_2_C Check Low Ueq as Compared to Neighbors for ....... C21
PLAT241_ALERT_2_C Check High Ueq as Compared to Neighbors for ...... C16*
PLAT241_ALERT_2_C Check High Ueq as Compared to Neighbors for ...... C21*
PLAT241_ALERT_2_C Check High Ueq as Compared to Neighbors for ...... C24*
PLAT242_ALERT_2_B Check Low Ueq as Compared to Neighbors for ....... C25*
PLAT301_ALERT_3_B Main Residue Disorder ..................... 30.00 Perc.
PLAT340_ALERT_3_C Low Bond Precision on C-C bonds (x 1000) Ang ........ 6
PLAT720_ALERT_4_C Number of Unusual/Non-Standard Label(s) ............ 18

                  PLAT220_ALERT_2_A to PLAT720_ALERT_4_C are the result
                  of extensive disorder in 30.00 percent of the molecule.
                  The disorder was modelled as well as might be expected
                  (see _refine_special_details).  The atoms for the
                  second component of that disorder were given labels
                  ending with *.  The validation routine considers the
                  C13*, C14*, H14*, C15*, C16*, C17*, H17*, C18*, C20*,
                  H20*, C21*, C22*, C23*, C24*, C25*, H25*, C26* and C27*
                  atom labels to be unusual.  That is of course just a
                  subjective preference in the validation software, i.e.,
                  there is no hard rule that says that * may not be used.

STRVA01_ALERT_4_C Flack parameter is too small.
                  From the CIF: _refine_ls_abs_structure_Flack     -1.060
                  From the CIF: _refine_ls_abs_structure_Flack_su   3.950
PLAT032_ALERT_4_C Std. Uncertainty in Flack Parameter too High ..... 4.00
PLAT033_ALERT_2_C Flack Parameter Value Deviates from Zero ........ -1.00

                  STRVA01_ALERT_4_C to PLAT033_ALERT_2_C are obviously
                  all saying the same thing.  Yes, we agree that the
                  absolute structure cannot be determined based on the
                  intensity data.  Fortunately, the compound is derived
                  from a steroid, and hence, contains centers of known
                  chirality to begin with.  Since the chemical procedures
                  used in synthesizing the compound do not involve bond
                  making or breaking at those centers of known chirality,
                  the absolute structure of the compound remains fully
                  discernible and unequivocal based on the pre-existing
                  internal chiral labels within the molecule itself.

PLAT791_ALERT_1_G Confirm the Absolute Configuration of ....... C2  =  S
PLAT791_ALERT_1_G Confirm the Absolute Configuration of ....... C3  =  S
PLAT791_ALERT_1_G Confirm the Absolute Configuration of ....... C5  =  R
PLAT791_ALERT_1_G Confirm the Absolute Configuration of ....... C9  =  R
PLAT791_ALERT_1_G Confirm the Absolute Configuration of ....... C10 =  S

                  The CheckCif recommendation for the assignment of the
                  chiral centers in 2alpha,3alpha-(3'-oxocyclohexano)-
                  5beta-cholestane is (2S,3S,5R,9R,10S).  In truth,
                  steroids are rather notoriously difficult when it comes
                  to R/S assignments.  In this case, the validation
                  routine has missed 5 of the 10 stereocenters in the
                  molecule and has misassigned the configuration at C9.
                  We believe that the correct assignment is (2S,3S,5R,8S,
                  9S,10S,13R,14S,17R,20R).  Regardless, by visual
                  inspection of the molecule with any molecular viewer,
                  it is obvious that the standard correct hand for
                  steroids is depicted, and any discrepancy between the
                  CheckCif assigments and our own is merely book-keeping,
                  i.e., the refined absolute structure is correct as it
                  stands.
;
_cell_angle_alpha 90.00
_cell_angle_beta 91.284(2)
_cell_angle_gamma 90.00
_cell_formula_units_Z 4
_cell_length_a 12.5645(5)
_cell_length_b 6.7283(3)
_cell_length_c 33.721(2)
_cell_measurement_reflns_used 13664
_cell_measurement_temperature 200(2)
_cell_measurement_theta_max 22.49
_cell_measurement_theta_min 1.21
_cell_volume 2850.0(2)
_computing_cell_refinement 'DENZO-SMN (Otwinowski & Minor, 1997)'
_computing_data_collection 'COLLECT (Nonius, 1998)'
_computing_data_reduction 'DENZO-SMN (Otwinowski & Minor, 1997)'
_computing_molecular_graphics 'Siemens SHELXTL (Sheldrick, 1996)'
_computing_publication_material 'Siemens SHELXTL (Sheldrick, 1996)'
_computing_structure_refinement 'Siemens SHELXTL (Sheldrick, 1996)'
_computing_structure_solution 'Siemens SHELXTL (Sheldrick, 1996)'
_diffrn_ambient_temperature 200(2)
_diffrn_measured_fraction_theta_full 0.995
_diffrn_measured_fraction_theta_max 0.995
_diffrn_measurement_device 'Nonius KappaCCD'
_diffrn_measurement_method '\w scans, 1340 0.5\% rotations'
_diffrn_radiation_monochromator graphite
_diffrn_radiation_source 'fine-focus sealed tube'
_diffrn_radiation_type 'Mo K\a'
_diffrn_radiation_wavelength 0.71073
_diffrn_reflns_av_R_equivalents 0.0430
_diffrn_reflns_av_sigmaI/netI 0.0420
_diffrn_reflns_limit_h_max 13
_diffrn_reflns_limit_h_min -13
_diffrn_reflns_limit_k_max 7
_diffrn_reflns_limit_k_min -7
_diffrn_reflns_limit_l_max 35
_diffrn_reflns_limit_l_min -36
_diffrn_reflns_number 13664
_diffrn_reflns_theta_full 22.49
_diffrn_reflns_theta_max 22.49
_diffrn_reflns_theta_min 1.21
_diffrn_standards_decay_% 0
_diffrn_standards_number 0
_exptl_absorpt_coefficient_mu 0.059
_exptl_absorpt_correction_type none
_exptl_crystal_colour Colorless
_exptl_crystal_density_diffrn 1.027
_exptl_crystal_density_method 'not measured'
_exptl_crystal_description Needle
_exptl_crystal_F_000 984
_exptl_crystal_size_max 0.33
_exptl_crystal_size_mid 0.30
_exptl_crystal_size_min 0.10
_refine_diff_density_max 0.169
_refine_diff_density_min -0.125
_refine_diff_density_rms 0.036
_refine_ls_abs_structure_details 'Flack H D (1983), Acta Cryst. A39, 876-881'
_refine_ls_abs_structure_Flack -1.06(395)
_refine_ls_extinction_coef 0.0230(41)
_refine_ls_extinction_expression Fc^*^=kFc[1+0.001xFc^2^\l^3^/sin(2\q)]^-1/4^
_refine_ls_extinction_method SHELXL
_refine_ls_goodness_of_fit_all 1.026
_refine_ls_goodness_of_fit_ref 1.110
_refine_ls_hydrogen_treatment constr
_refine_ls_matrix_type full
_refine_ls_number_parameters 417
_refine_ls_number_reflns 3703
_refine_ls_number_restraints 499
_refine_ls_restrained_S_all 1.063
_refine_ls_restrained_S_obs 1.142
_refine_ls_R_factor_all 0.0927
_refine_ls_R_factor_gt 0.0700
_refine_ls_shift/su_max 0.000
_refine_ls_shift/su_mean 0.000
_refine_ls_structure_factor_coef Fsqd
_refine_ls_weighting_details 'w=1/[\s^2^(Fo^2^)+(0.1259P)^2^+0.6385P] where P=(Fo^2^+2Fc^2^)/3'
_refine_ls_weighting_scheme calc
_refine_ls_wR_factor_all 0.2034
_refine_ls_wR_factor_ref 0.1860
_reflns_number_gt 2736
_reflns_number_total 3703
_reflns_threshold_expression I>2\s(I)
_cod_data_source_file jo070458ksi20070305_110750.cif
_cod_data_source_block rap125f
_cod_depositor_comments
;
The following automatic conversions were performed:
'_symmetry_cell_setting' value 'Monoclinic' changed to 'monoclinic'
according to '/home/saulius/struct/CIF-dictionaries/cif_core.dic'
dictionary named 'cif_core.dic' version 2.4.1 from 2010-06-29.

Automatic conversion script
Id: cif_fix_enum 1527 2010-12-29 10:47:43Z saulius 

The following automatic conversions were performed:

'_chemical_melting_point' value '155-157\%C' was changed to
'429.1(10)' - it was converted from degrees Celsius(C) to Kelvins(K),
the average value was taken and precision was estimated.

Automatic conversion script
Id: cif_fix_values 1646 2011-03-28 12:23:43Z adriana 
;
_cod_original_sg_symbol_H-M 'C 2'
_cod_database_code 4022955

loop_
_symmetry_equiv_pos_as_xyz
'x, y, z'
'-x, y, -z'
'x+1/2, y+1/2, z'
'-x+1/2, y+1/2, -z'

loop_
_atom_site_aniso_label
_atom_site_aniso_U_11
_atom_site_aniso_U_22
_atom_site_aniso_U_33
_atom_site_aniso_U_23
_atom_site_aniso_U_13
_atom_site_aniso_U_12
C1 0.069(2) 0.068(2) 0.115(3) -0.003(2) 0.014(2) 0.002(2)
C2 0.065(2) 0.071(2) 0.104(3) -0.005(2) 0.013(2) 0.010(2)
C3 0.076(2) 0.068(2) 0.101(3) 0.004(2) 0.016(2) 0.005(2)
C4 0.069(2) 0.071(3) 0.117(3) -0.005(2) 0.019(2) -0.005(2)
C5 0.064(2) 0.058(2) 0.136(3) -0.001(2) 0.015(2) 0.008(2)
C6 0.063(2) 0.085(3) 0.168(4) 0.013(3) 0.000(3) 0.008(2)
C7 0.074(2) 0.105(3) 0.135(3) 0.011(3) -0.005(2) -0.002(2)
C8 0.077(2) 0.081(2) 0.119(3) 0.019(2) -0.008(2) -0.005(2)
C9 0.071(2) 0.059(2) 0.108(3) 0.015(2) 0.002(2) 0.005(2)
C10 0.059(2) 0.054(2) 0.120(3) 0.003(2) 0.003(2) 0.0072(15)
C11 0.076(2) 0.087(3) 0.108(3) 0.003(2) -0.003(2) 0.004(2)
C12 0.112(3) 0.085(3) 0.095(3) 0.015(2) 0.010(2) 0.007(2)
C13 0.110(6) 0.094(7) 0.091(7) 0.028(5) -0.006(5) -0.011(6)
C14 0.114(6) 0.098(8) 0.098(7) 0.020(6) -0.008(5) -0.018(8)
C15 0.132(6) 0.099(9) 0.119(7) 0.021(6) -0.011(5) -0.033(7)
C16 0.154(9) 0.109(9) 0.111(7) 0.029(6) -0.010(6) -0.020(6)
C17 0.150(7) 0.132(7) 0.099(6) -0.002(6) -0.006(5) -0.043(7)
C18 0.175(15) 0.114(9) 0.139(19) 0.066(12) -0.005(11) 0.000(10)
C13* 0.112(6) 0.111(8) 0.095(7) 0.022(6) 0.000(5) -0.020(7)
C14* 0.114(6) 0.102(9) 0.100(7) 0.012(6) -0.004(5) -0.029(8)
C15* 0.126(6) 0.141(12) 0.125(7) 0.016(9) -0.016(5) -0.060(8)
C16* 0.167(8) 0.187(14) 0.106(7) 0.018(9) -0.005(6) -0.059(9)
C17* 0.162(8) 0.154(8) 0.106(7) 0.007(6) 0.011(6) -0.063(7)
C18* 0.095(8) 0.137(8) 0.077(8) 0.032(6) -0.015(6) -0.008(7)
C19 0.098(2) 0.061(2) 0.149(4) 0.012(2) 0.014(2) 0.003(2)
C20 0.189(8) 0.182(10) 0.097(7) -0.003(7) 0.004(6) -0.086(8)
C21 0.175(9) 0.137(12) 0.117(14) 0.006(10) 0.029(8) -0.013(10)
C22 0.311(11) 0.254(13) 0.095(8) -0.037(9) 0.035(8) -0.115(11)
C23 0.430(18) 0.262(14) 0.148(10) -0.041(9) 0.100(11) -0.157(13)
C24 0.537(19) 0.289(17) 0.162(11) -0.070(11) 0.104(14) -0.142(14)
C25 0.692(25) 0.229(16) 0.249(16) -0.027(14) 0.069(21) -0.127(16)
C26 0.610(23) 0.277(30) 0.375(34) 0.074(29) 0.022(32) 0.022(21)
C27 0.926(51) 0.262(22) 0.223(21) -0.072(18) 0.198(30) -0.183(27)
C20* 0.219(9) 0.166(9) 0.112(8) 0.002(7) 0.036(8) -0.040(9)
C21* 0.206(11) 0.217(20) 0.104(11) 0.016(12) 0.057(10) 0.001(14)
C22* 0.352(14) 0.133(8) 0.136(8) 0.033(7) 0.071(10) -0.034(10)
C23* 0.453(16) 0.242(13) 0.155(8) -0.041(9) 0.089(12) -0.117(13)
C24* 0.608(21) 0.251(16) 0.225(14) -0.058(12) 0.066(18) -0.175(16)
C25* 0.623(25) 0.245(20) 0.269(20) -0.047(16) 0.031(24) -0.157(20)
C26* 0.722(47) 0.275(25) 0.365(33) -0.122(23) 0.016(33) -0.205(30)
C27* 0.709(34) 0.278(26) 0.391(36) 0.004(30) 0.021(34) -0.100(30)
C28 0.068(2) 0.106(3) 0.106(3) 0.003(2) 0.013(2) 0.017(2)
C29 0.076(2) 0.133(4) 0.109(3) -0.014(3) -0.001(2) 0.003(2)
C30 0.099(3) 0.088(3) 0.098(3) -0.022(3) 0.017(3) -0.001(2)
C31 0.073(2) 0.094(3) 0.116(3) -0.014(3) 0.022(2) 0.000(2)
O32 0.131(2) 0.106(2) 0.108(3) -0.029(2) 0.014(2) -0.008(2)

loop_
_atom_site_label
_atom_site_type_symbol
_atom_site_fract_x
_atom_site_fract_y
_atom_site_fract_z
_atom_site_U_iso_or_equiv
_atom_site_thermal_displace_type
_atom_site_occupancy
_atom_site_calc_flag
_atom_site_refinement_flags
_atom_site_disorder_group
C1 C 0.7512(3) 0.3061(6) 0.12092(12) 0.0837(11) Uani 1 d . .
H1A H 0.6855 0.2828 0.13586 0.100 Uiso 1 calc R .
H1B H 0.7562 0.1999 0.10073 0.100 Uiso 1 calc R .
C2 C 0.7417(2) 0.5067(6) 0.09967(12) 0.0797(11) Uani 1 d . .
H2 H 0.7349 0.6117 0.12044 0.096 Uiso 1 calc R .
C3 C 0.8430(3) 0.5506(6) 0.07671(11) 0.0814(10) Uani 1 d . .
H3 H 0.8381 0.6909 0.06707 0.098 Uiso 1 calc R .
C4 C 0.9407(3) 0.5355(6) 0.10332(12) 0.0854(11) Uani 1 d . .
H4A H 0.9409 0.6481 0.12222 0.102 Uiso 1 calc R .
H4B H 1.0047 0.5482 0.08690 0.102 Uiso 1 calc R .
C5 C 0.9482(2) 0.3387(6) 0.12706(13) 0.0857(12) Uani 1 d . .
H5 H 0.9582 0.2299 0.10727 0.103 Uiso 1 calc R .
C6 C 1.0475(3) 0.3405(7) 0.1538(2) 0.1055(15) Uani 1 d . .
H6A H 1.0619 0.2037 0.1633 0.127 Uiso 1 calc R .
H6B H 1.1091 0.3838 0.1382 0.127 Uiso 1 calc R .
C7 C 1.0368(3) 0.4761(8) 0.18910(14) 0.1048(13) Uani 1 d . .
H7A H 1.0333 0.6156 0.17985 0.126 Uiso 1 calc R .
H7B H 1.1006 0.4622 0.20664 0.126 Uiso 1 calc R .
C8 C 0.9373(3) 0.4288(7) 0.21272(12) 0.0925(11) Uani 1 d DU .
H8 H 0.9457 0.2930 0.22443 0.111 Uiso 1 calc R 1
C9 C 0.8368(2) 0.4298(6) 0.18607(11) 0.0792(10) Uani 1 d . .
H9 H 0.8320 0.5673 0.17488 0.095 Uiso 1 calc R .
C10 C 0.8465(2) 0.2892(5) 0.14946(12) 0.0776(10) Uani 1 d . .
C11 C 0.7358(3) 0.4021(7) 0.20995(12) 0.0902(12) Uani 1 d . .
H11A H 0.6732 0.4241 0.19212 0.108 Uiso 1 calc R .
H11B H 0.7330 0.2629 0.21933 0.108 Uiso 1 calc R .
C12 C 0.7272(3) 0.5398(7) 0.24563(11) 0.0975(12) Uani 1 d DU .
H12A H 0.6631 0.5037 0.26058 0.117 Uiso 1 calc R 1
H12B H 0.7181 0.6781 0.23615 0.117 Uiso 1 calc R 1
C13 C 0.8259(14) 0.5294(28) 0.2738(5) 0.098(3) Uani 0.50 d PDU 1
C14 C 0.9202(19) 0.5760(45) 0.2464(7) 0.103(3) Uani 0.50 d PDU 1
H14 H 0.8967 0.6997 0.2323 0.124 Uiso 0.50 calc PR 1
C15 C 1.0090(16) 0.6507(23) 0.2754(5) 0.117(4) Uani 0.50 d PDU 1
H15A H 1.0583 0.7421 0.2619 0.140 Uiso 0.50 calc PR 1
H15B H 1.0501 0.5384 0.2869 0.140 Uiso 0.50 calc PR 1
C16 C 0.9454(11) 0.7609(21) 0.3076(5) 0.125(4) Uani 0.50 d PDU 1
H16A H 0.9520 0.9063 0.3039 0.150 Uiso 0.50 calc PR 1
H16B H 0.9749 0.7269 0.3343 0.150 Uiso 0.50 calc PR 1
C17 C 0.8263(12) 0.6997(27) 0.3046(4) 0.127(4) Uani 0.50 d PDU 1
H17 H 0.7887 0.8134 0.2913 0.152 Uiso 0.50 calc PR 1
C18 C 0.8370(28) 0.3355(40) 0.2981(9) 0.143(9) Uani 0.50 d PDU 1
H18A H 0.8372 0.2214 0.2801 0.215 Uiso 0.50 calc PR 1
H18B H 0.7770 0.3238 0.3161 0.215 Uiso 0.50 calc PR 1
H18C H 0.9038 0.3384 0.3137 0.215 Uiso 0.50 calc PR 1
C13* C 0.8265(14) 0.5390(37) 0.2727(5) 0.106(3) Uani 0.50 d PDU 2
C14* C 0.9241(18) 0.5737(49) 0.2467(8) 0.105(4) Uani 0.50 d PDU 2
H14* H 0.9199 0.7113 0.2355 0.126 Uiso 0.50 calc PR 2
C15* C 1.0188(16) 0.5646(26) 0.2769(5) 0.131(5) Uani 0.50 d PDU 2
H15C H 1.0398 0.4257 0.2828 0.157 Uiso 0.50 calc PR 2
H15D H 1.0813 0.6383 0.2672 0.157 Uiso 0.50 calc PR 2
C16* C 0.9705(12) 0.6671(27) 0.3135(5) 0.154(5) Uani 0.50 d PDU 2
H16C H 1.0053 0.7973 0.3182 0.184 Uiso 0.50 calc PR 2
H16D H 0.9822 0.5837 0.3374 0.184 Uiso 0.50 calc PR 2
C17* C 0.8493(12) 0.6968(35) 0.3055(5) 0.141(4) Uani 0.50 d PDU 2
H17* H 0.8423 0.8286 0.2920 0.169 Uiso 0.50 calc PR 2
C18* C 0.8339(20) 0.3238(42) 0.2890(8) 0.103(4) Uani 0.50 d PDU 2
H18D H 0.8964 0.3121 0.3068 0.155 Uiso 0.50 calc PR 2
H18E H 0.8406 0.2306 0.2668 0.155 Uiso 0.50 calc PR 2
H18F H 0.7695 0.2928 0.3036 0.155 Uiso 0.50 calc PR 2
C19 C 0.8514(3) 0.0704(6) 0.16307(14) 0.1025(13) Uani 1 d . .
H19A H 0.8626 -0.0156 0.1401 0.154 Uiso 1 calc R .
H19B H 0.7843 0.0345 0.1755 0.154 Uiso 1 calc R .
H19C H 0.9104 0.0533 0.1823 0.154 Uiso 1 calc R .
C20 C 0.7734(14) 0.6745(31) 0.3448(5) 0.156(5) Uani 0.50 d PDU 1
H20 H 0.8043 0.5531 0.3577 0.187 Uiso 0.50 calc PR 1
C21 C 0.6540(15) 0.6458(50) 0.3413(9) 0.143(6) Uani 0.50 d PDU 1
H21A H 0.6248 0.6306 0.3678 0.214 Uiso 0.50 calc PR 1
H21B H 0.6383 0.5264 0.3256 0.214 Uiso 0.50 calc PR 1
H21C H 0.6217 0.7618 0.3282 0.214 Uiso 0.50 calc PR 1
C22 C 0.8028(17) 0.8544(31) 0.3712(4) 0.220(6) Uani 0.50 d PDU 1
H22A H 0.8795 0.8475 0.3784 0.264 Uiso 0.50 calc PR 1
H22B H 0.7908 0.9781 0.3558 0.264 Uiso 0.50 calc PR 1
C23 C 0.7389(18) 0.8639(31) 0.4088(6) 0.279(7) Uani 0.50 d PDU 1
H23A H 0.7454 0.7358 0.4231 0.335 Uiso 0.50 calc PR 1
H23B H 0.6628 0.8847 0.4017 0.335 Uiso 0.50 calc PR 1
C24 C 0.7774(17) 1.0320(32) 0.4359(5) 0.328(8) Uani 0.50 d PDU 1
H24A H 0.8501 1.0730 0.4287 0.394 Uiso 0.50 calc PR 1
H24B H 0.7795 0.9862 0.4638 0.394 Uiso 0.50 calc PR 1
C25 C 0.7008(23) 1.2082(31) 0.4313(6) 0.389(10) Uani 0.50 d PDU 1
H25 H 0.7054 1.2665 0.4041 0.467 Uiso 0.50 calc PR 1
C26 C 0.5873(19) 1.1452(52) 0.4394(10) 0.421(14) Uani 0.50 d PDU 1
H26A H 0.5398 1.2599 0.4363 0.631 Uiso 0.50 calc PR 1
H26B H 0.5834 1.0939 0.4665 0.631 Uiso 0.50 calc PR 1
H26C H 0.5656 1.0411 0.4206 0.631 Uiso 0.50 calc PR 1
C27 C 0.7351(30) 1.3630(33) 0.4629(7) 0.468(18) Uani 0.50 d PDU 1
H27A H 0.8083 1.4055 0.4582 0.702 Uiso 0.50 calc PR 1
H27B H 0.7313 1.3034 0.4894 0.702 Uiso 0.50 calc PR 1
H27C H 0.6875 1.4782 0.4613 0.702 Uiso 0.50 calc PR 1
C20* C 0.7810(16) 0.7120(33) 0.3426(6) 0.165(5) Uani 0.50 d PDU 2
H20* H 0.8097 0.6135 0.3623 0.198 Uiso 0.50 calc PR 2
C21* C 0.6655(18) 0.6602(62) 0.3346(10) 0.175(8) Uani 0.50 d PDU 2
H21D H 0.6258 0.6723 0.3592 0.262 Uiso 0.50 calc PR 2
H21E H 0.6604 0.5234 0.3247 0.262 Uiso 0.50 calc PR 2
H21F H 0.6354 0.7513 0.3146 0.262 Uiso 0.50 calc PR 2
C22* C 0.7905(21) 0.9204(24) 0.3619(5) 0.206(6) Uani 0.50 d PDU 2
H22C H 0.8576 0.9843 0.3538 0.248 Uiso 0.50 calc PR 2
H22D H 0.7305 1.0048 0.3526 0.248 Uiso 0.50 calc PR 2
C23* C 0.7894(22) 0.9039(32) 0.4069(5) 0.282(7) Uani 0.50 d PDU 2
H23C H 0.8484 0.8179 0.4166 0.339 Uiso 0.50 calc PR 2
H23D H 0.7214 0.8450 0.4154 0.339 Uiso 0.50 calc PR 2
C24* C 0.8024(19) 1.1176(36) 0.4242(7) 0.360(10) Uani 0.50 d PDU 2
H24C H 0.7716 1.2156 0.4053 0.432 Uiso 0.50 calc PR 2
H24D H 0.7637 1.1282 0.4494 0.432 Uiso 0.50 calc PR 2
C25* C 0.9198(20) 1.1622(36) 0.4316(6) 0.378(12) Uani 0.50 d PDU 2
H25* H 0.9531 1.2050 0.4063 0.454 Uiso 0.50 calc PR 2
C26* C 0.9299(30) 1.3287(42) 0.4625(10) 0.454(20) Uani 0.50 d PDU 2
H26D H 1.0053 1.3588 0.4675 0.681 Uiso 0.50 calc PR 2
H26E H 0.8974 1.2857 0.4872 0.681 Uiso 0.50 calc PR 2
H26F H 0.8934 1.4479 0.4525 0.681 Uiso 0.50 calc PR 2
C27* C 0.9772(23) 0.9784(46) 0.4481(11) 0.459(16) Uani 0.50 d PDU 2
H27D H 1.0527 1.0093 0.4527 0.689 Uiso 0.50 calc PR 2
H27E H 0.9704 0.8693 0.4290 0.689 Uiso 0.50 calc PR 2
H27F H 0.9453 0.9390 0.4731 0.689 Uiso 0.50 calc PR 2
C28 C 0.6432(2) 0.5206(7) 0.07207(11) 0.0934(13) Uani 1 d . .
H28A H 0.5796 0.4815 0.08701 0.112 Uiso 1 calc R .
H28B H 0.6336 0.6605 0.06362 0.112 Uiso 1 calc R .
C29 C 0.6505(3) 0.3892(8) 0.03513(13) 0.1058(14) Uani 1 d . .
H29A H 0.6453 0.2478 0.04298 0.127 Uiso 1 calc R .
H29B H 0.5900 0.4192 0.01678 0.127 Uiso 1 calc R .
C30 C 0.7511(3) 0.4218(7) 0.0146(2) 0.0950(12) Uani 1 d . .
C31 C 0.8514(3) 0.4146(7) 0.03974(12) 0.0942(12) Uani 1 d . .
H31A H 0.9123 0.4579 0.02373 0.113 Uiso 1 calc R .
H31B H 0.8649 0.2761 0.04841 0.113 Uiso 1 calc R .
O32 O 0.7545(2) 0.4431(6) -0.02156(11) 0.1147(10) Uani 1 d . .

loop_
_atom_type_symbol
_atom_type_description
_atom_type_scat_dispersion_real
_atom_type_scat_dispersion_imag
_atom_type_scat_source
C C 0.0033 0.0016 'International Tables Vol C Tables 4.2.6.8 and 6.1.1.4'
H H 0.0000 0.0000 'International Tables Vol C Tables 4.2.6.8 and 6.1.1.4'
O O 0.0106 0.0060 'International Tables Vol C Tables 4.2.6.8 and 6.1.1.4'

loop_
_geom_angle_atom_site_label_1
_geom_angle_atom_site_label_2
_geom_angle_atom_site_label_3
_geom_angle
_geom_angle_publ_flag
C10 C1 C2 114.5(3) yes
C10 C1 H1A 108.6 ?
C2 C1 H1A 108.6 ?
C10 C1 H1B 108.6 ?
C2 C1 H1B 108.6 ?
H1A C1 H1B 107.6 ?
C1 C2 C3 110.4(3) yes
C1 C2 C28 113.1(3) yes
C3 C2 C28 110.4(3) yes
C1 C2 H2 107.6 ?
C3 C2 H2 107.6 ?
C28 C2 H2 107.6 ?
C4 C3 C2 111.2(3) yes
C4 C3 C31 111.7(3) yes
C2 C3 C31 111.4(3) yes
C4 C3 H3 107.5 ?
C2 C3 H3 107.5 ?
C31 C3 H3 107.5 ?
C3 C4 C5 113.9(3) yes
C3 C4 H4A 108.8 ?
C5 C4 H4A 108.8 ?
C3 C4 H4B 108.8 ?
C5 C4 H4B 108.8 ?
H4A C4 H4B 107.7 ?
C6 C5 C10 112.9(4) yes
C6 C5 C4 109.8(3) yes
C10 C5 C4 113.5(3) yes
C6 C5 H5 106.7 ?
C10 C5 H5 106.7 ?
C4 C5 H5 106.7 ?
C7 C6 C5 112.8(3) yes
C7 C6 H6A 109.0 ?
C5 C6 H6A 109.0 ?
C7 C6 H6B 109.0 ?
C5 C6 H6B 109.0 ?
H6A C6 H6B 107.8 ?
C6 C7 C8 111.9(4) yes
C6 C7 H7A 109.2 ?
C8 C7 H7A 109.2 ?
C6 C7 H7B 109.2 ?
C8 C7 H7B 109.2 ?
H7A C7 H7B 107.9 ?
C14* C8 C7 111.3(11) yes
C14 C8 C7 112.5(11) yes
C14* C8 C9 109.7(11) yes
C14 C8 C9 107.8(10) yes
C7 C8 C9 111.4(3) yes
C14 C8 H8 108.3 ?
C7 C8 H8 108.3 ?
C9 C8 H8 108.3 ?
C11 C9 C8 111.9(3) yes
C11 C9 C10 115.0(3) yes
C8 C9 C10 112.5(3) yes
C11 C9 H9 105.5 ?
C8 C9 H9 105.5 ?
C10 C9 H9 105.5 ?
C1 C10 C5 108.9(3) yes
C1 C10 C19 106.6(3) yes
C5 C10 C19 109.0(3) yes
C1 C10 C9 112.3(3) yes
C5 C10 C9 109.7(3) yes
C19 C10 C9 110.3(3) yes
C12 C11 C9 114.6(3) yes
C12 C11 H11A 108.6 ?
C9 C11 H11A 108.6 ?
C12 C11 H11B 108.6 ?
C9 C11 H11B 108.6 ?
H11A C11 H11B 107.6 ?
C11 C12 C13* 113.4(7) yes
C11 C12 C13 112.8(6) yes
C11 C12 H12A 109.0 ?
C13 C12 H12A 109.0 ?
C11 C12 H12B 109.0 ?
C13 C12 H12B 109.0 ?
H12A C12 H12B 107.8 ?
C18 C13 C17 105.7(17) yes
C18 C13 C12 115.2(16) yes
C17 C13 C12 111.7(11) yes
C18 C13 C14 115.2(22) yes
C17 C13 C14 105.0(11) yes
C12 C13 C14 103.7(13) yes
C8 C14 C15 124.6(16) yes
C8 C14 C13 115.7(16) yes
C15 C14 C13 103.8(16) yes
C8 C14 H14 103.3 ?
C15 C14 H14 103.3 ?
C13 C14 H14 103.3 ?
C14 C15 C16 102.8(12) yes
C14 C15 H15A 111.2 ?
C16 C15 H15A 111.2 ?
C14 C15 H15B 111.2 ?
C16 C15 H15B 111.2 ?
H15A C15 H15B 109.1 ?
C15 C16 C17 109.8(13) yes
C15 C16 H16A 109.7 ?
C17 C16 H16A 109.7 ?
C15 C16 H16B 109.7 ?
C17 C16 H16B 109.7 ?
H16A C16 H16B 108.2 ?
C20 C17 C13 121.1(9) yes
C20 C17 C16 114.2(8) yes
C13 C17 C16 103.2(13) yes
C20 C17 H17 105.7 ?
C13 C17 H17 105.7 ?
C16 C17 H17 105.7 ?
C13 C18 H18A 109.5 ?
C13 C18 H18B 109.5 ?
H18A C18 H18B 109.5 ?
C13 C18 H18C 109.5 ?
H18A C18 H18C 109.5 ?
H18B C18 H18C 109.5 ?
C12 C13* C14* 108.0(14) yes
C12 C13* C18* 104.9(15) yes
C14* C13* C18* 107.5(21) yes
C12 C13* C17* 123.9(12) yes
C14* C13* C17* 99.5(12) yes
C18* C13* C17* 112.1(17) yes
C8 C14* C13* 115.7(16) yes
C8 C14* C15* 112.1(17) yes
C13* C14* C15* 103.2(18) yes
C8 C14* H14* 108.5 ?
C13* C14* H14* 108.5 ?
C15* C14* H14* 108.5 ?
C16* C15* C14* 101.3(13) yes
C16* C15* H15C 111.5 ?
C14* C15* H15C 111.5 ?
C16* C15* H15D 111.5 ?
C14* C15* H15D 111.5 ?
H15C C15* H15D 109.3 ?
C15* C16* C17* 108.7(13) yes
C15* C16* H16C 110.0 ?
C17* C16* H16C 110.0 ?
C15* C16* H16D 110.0 ?
C17* C16* H16D 110.0 ?
H16C C16* H16D 108.3 ?
C20* C17* C16* 115.5(9) yes
C20* C17* C13* 121.8(11) yes
C16* C17* C13* 101.5(12) yes
C20* C17* H17* 105.5 ?
C16* C17* H17* 105.5 ?
C13* C17* H17* 105.5 ?
C13* C18* H18D 109.5 ?
C13* C18* H18E 109.5 ?
H18D C18* H18E 109.5 ?
C13* C18* H18F 109.5 ?
H18D C18* H18F 109.5 ?
H18E C18* H18F 109.5 ?
C10 C19 H19A 109.5 ?
C10 C19 H19B 109.5 ?
H19A C19 H19B 109.5 ?
C10 C19 H19C 109.5 ?
H19A C19 H19C 109.5 ?
H19B C19 H19C 109.5 ?
C21 C20 C17 113.3(10) yes
C21 C20 C22 111.6(11) yes
C17 C20 C22 108.7(9) yes
C21 C20 H20 107.7 ?
C17 C20 H20 107.7 ?
C22 C20 H20 107.7 ?
C20 C21 H21A 109.5 ?
C20 C21 H21B 109.5 ?
H21A C21 H21B 109.5 ?
C20 C21 H21C 109.5 ?
H21A C21 H21C 109.5 ?
H21B C21 H21C 109.5 ?
C23 C22 C20 113.0(9) yes
C23 C22 H22A 109.0 ?
C20 C22 H22A 109.0 ?
C23 C22 H22B 109.0 ?
C20 C22 H22B 109.0 ?
H22A C22 H22B 107.8 ?
C22 C23 C24 111.4(10) yes
C22 C23 H23A 109.3 ?
C24 C23 H23A 109.3 ?
C22 C23 H23B 109.3 ?
C24 C23 H23B 109.3 ?
H23A C23 H23B 108.0 ?
C23 C24 C25 108.8(12) yes
C23 C24 H24A 109.9 ?
C25 C24 H24A 109.9 ?
C23 C24 H24B 109.9 ?
C25 C24 H24B 109.9 ?
H24A C24 H24B 108.3 ?
C26 C25 C24 110.8(13) yes
C26 C25 C27 108.3(13) yes
C24 C25 C27 106.7(13) yes
C26 C25 H25 110.3 ?
C24 C25 H25 110.3 ?
C27 C25 H25 110.3 ?
C25 C26 H26A 109.5 ?
C25 C26 H26B 109.5 ?
H26A C26 H26B 109.5 ?
C25 C26 H26C 109.5 ?
H26A C26 H26C 109.5 ?
H26B C26 H26C 109.5 ?
C25 C27 H27A 109.5 ?
C25 C27 H27B 109.5 ?
H27A C27 H27B 109.5 ?
C25 C27 H27C 109.5 ?
H27A C27 H27C 109.5 ?
H27B C27 H27C 109.5 ?
C21* C20* C17* 112.9(10) yes
C21* C20* C22* 110.4(12) yes
C17* C20* C22* 111.3(11) yes
C21* C20* H20* 107.3 ?
C17* C20* H20* 107.3 ?
C22* C20* H20* 107.3 ?
C20* C21* H21D 109.5 ?
C20* C21* H21E 109.5 ?
H21D C21* H21E 109.5 ?
C20* C21* H21F 109.5 ?
H21D C21* H21F 109.5 ?
H21E C21* H21F 109.5 ?
C23* C22* C20* 110.5(10) yes
C23* C22* H22C 109.5 ?
C20* C22* H22C 109.5 ?
C23* C22* H22D 109.5 ?
C20* C22* H22D 109.5 ?
H22C C22* H22D 108.1 ?
C22* C23* C24* 107.6(10) yes
C22* C23* H23C 110.2 ?
C24* C23* H23C 110.2 ?
C22* C23* H23D 110.2 ?
C24* C23* H23D 110.2 ?
H23C C23* H23D 108.5 ?
C25* C24* C23* 109.7(11) yes
C25* C24* H24C 109.7 ?
C23* C24* H24C 109.7 ?
C25* C24* H24D 109.7 ?
C23* C24* H24D 109.7 ?
H24C C24* H24D 108.2 ?
C24* C25* C27* 110.4(11) yes
C24* C25* C26* 108.7(12) yes
C27* C25* C26* 108.2(13) yes
C24* C25* H25* 109.8 ?
C27* C25* H25* 109.8 ?
C26* C25* H25* 109.8 ?
C25* C26* H26D 109.5 ?
C25* C26* H26E 109.5 ?
H26D C26* H26E 109.5 ?
C25* C26* H26F 109.5 ?
H26D C26* H26F 109.5 ?
H26E C26* H26F 109.5 ?
C25* C27* H27D 109.5 ?
C25* C27* H27E 109.5 ?
H27D C27* H27E 109.5 ?
C25* C27* H27F 109.5 ?
H27D C27* H27F 109.5 ?
H27E C27* H27F 109.5 ?
C29 C28 C2 113.3(3) yes
C29 C28 H28A 108.9 ?
C2 C28 H28A 108.9 ?
C29 C28 H28B 108.9 ?
C2 C28 H28B 108.9 ?
H28A C28 H28B 107.7 ?
C30 C29 C28 111.3(3) yes
C30 C29 H29A 109.4 ?
C28 C29 H29A 109.4 ?
C30 C29 H29B 109.4 ?
C28 C29 H29B 109.4 ?
H29A C29 H29B 108.0 ?
O32 C30 C29 122.3(4) yes
O32 C30 C31 120.9(4) yes
C29 C30 C31 116.7(4) yes
C30 C31 C3 111.2(3) yes
C30 C31 H31A 109.4 ?
C3 C31 H31A 109.4 ?
C30 C31 H31B 109.4 ?
C3 C31 H31B 109.4 ?
H31A C31 H31B 108.0 ?

loop_
_geom_bond_atom_site_label_1
_geom_bond_atom_site_label_2
_geom_bond_distance
_geom_bond_publ_flag
C1 C10 1.523(5) yes
C1 C2 1.532(5) yes
C1 H1A 0.99 ?
C1 H1B 0.99 ?
C2 C3 1.534(5) yes
C2 C28 1.534(5) yes
C2 H2 1.00 ?
C3 C4 1.508(5) yes
C3 C31 1.552(5) yes
C3 H3 1.00 ?
C4 C5 1.549(5) yes
C4 H4A 0.99 ?
C4 H4B 0.99 ?
C5 C6 1.523(5) yes
C5 C10 1.536(5) yes
C5 H5 1.00 ?
C6 C7 1.507(6) yes
C6 H6A 0.99 ?
C6 H6B 0.99 ?
C7 C8 1.531(5) yes
C7 H7A 0.99 ?
C7 H7B 0.99 ?
C8 C14* 1.516(13) yes
C8 C14 1.527(13) yes
C8 C9 1.533(5) yes
C8 H8 1.00 ?
C9 C11 1.530(5) yes
C9 C10 1.562(5) yes
C9 H9 1.00 ?
C10 C19 1.543(5) yes
C11 C12 1.524(5) yes
C11 H11A 0.99 ?
C11 H11B 0.99 ?
C12 C13* 1.529(13) yes
C12 C13 1.547(13) yes
C12 H12A 0.99 ?
C12 H12B 0.99 ?
C13 C18 1.545(4) yes
C13 C17 1.546(4) yes
C13 C14 1.551(15) yes
C14 C15 1.549(14) yes
C14 H14 1.00 ?
C15 C16 1.552(14) yes
C15 H15A 0.99 ?
C15 H15B 0.99 ?
C16 C17 1.554(4) yes
C16 H16A 0.99 ?
C16 H16B 0.99 ?
C17 C20 1.530(4) yes
C17 H17 1.00 ?
C18 H18A 0.98 ?
C18 H18B 0.98 ?
C18 H18C 0.98 ?
C13* C14* 1.542(14) yes
C13* C18* 1.551(12) yes
C13* C17* 1.556(12) yes
C14* C15* 1.55(2) yes
C14* H14* 1.00 ?
C15* C16* 1.550(15) yes
C15* H15C 0.99 ?
C15* H15D 0.99 ?
C16* C17* 1.553(4) yes
C16* H16C 0.99 ?
C16* H16D 0.99 ?
C17* C20* 1.536(10) yes
C17* H17* 1.00 ?
C18* H18D 0.98 ?
C18* H18E 0.98 ?
C18* H18F 0.98 ?
C19 H19A 0.98 ?
C19 H19B 0.98 ?
C19 H19C 0.98 ?
C20 C21 1.514(12) yes
C20 C22 1.543(12) yes
C20 H20 1.00 ?
C21 H21A 0.98 ?
C21 H21B 0.98 ?
C21 H21C 0.98 ?
C22 C23 1.517(4) yes
C22 H22A 0.99 ?
C22 H22B 0.99 ?
C23 C24 1.527(12) yes
C23 H23A 0.99 ?
C23 H23B 0.99 ?
C24 C25 1.533(14) yes
C24 H24A 0.99 ?
C24 H24B 0.99 ?
C25 C26 1.518(14) yes
C25 C27 1.544(14) yes
C25 H25 1.00 ?
C26 H26A 0.98 ?
C26 H26B 0.98 ?
C26 H26C 0.98 ?
C27 H27A 0.98 ?
C27 H27B 0.98 ?
C27 H27C 0.98 ?
C20* C21* 1.511(12) yes
C20* C22* 1.550(13) yes
C20* H20* 1.00 ?
C21* H21D 0.98 ?
C21* H21E 0.98 ?
C21* H21F 0.98 ?
C22* C23* 1.522(4) yes
C22* H22C 0.99 ?
C22* H22D 0.99 ?
C23* C24* 1.558(14) yes
C23* H23C 0.99 ?
C23* H23D 0.99 ?
C24* C25* 1.521(4) yes
C24* H24C 0.99 ?
C24* H24D 0.99 ?
C25* C27* 1.530(14) yes
C25* C26* 1.533(14) yes
C25* H25* 1.00 ?
C26* H26D 0.98 ?
C26* H26E 0.98 ?
C26* H26F 0.98 ?
C27* H27D 0.98 ?
C27* H27E 0.98 ?
C27* H27F 0.98 ?
C28 C29 1.532(5) yes
C28 H28A 0.99 ?
C28 H28B 0.99 ?
C29 C30 1.470(6) yes
C29 H29A 0.99 ?
C29 H29B 0.99 ?
C30 O32 1.231(5) yes
C30 C31 1.504(6) yes
C31 H31A 0.99 ?
C31 H31B 0.99 ?

loop_
_geom_torsion_atom_site_label_1
_geom_torsion_atom_site_label_2
_geom_torsion_atom_site_label_3
_geom_torsion_atom_site_label_4
_geom_torsion
C10 C1 C2 C3 57.3(4)
C10 C1 C2 C28 -178.4(3)
C1 C2 C3 C4 -53.7(4)
C28 C2 C3 C4 -179.4(3)
C1 C2 C3 C31 71.5(4)
C28 C2 C3 C31 -54.2(4)
C2 C3 C4 C5 51.6(4)
C31 C3 C4 C5 -73.4(4)
C3 C4 C5 C6 -178.3(3)
C3 C4 C5 C10 -50.9(4)
C10 C5 C6 C7 -54.2(4)
C4 C5 C6 C7 73.5(4)
C5 C6 C7 C8 53.9(5)
C6 C7 C8 C14* -176.7(15)
C6 C7 C8 C14 -175.1(15)
C6 C7 C8 C9 -53.8(4)
C14* C8 C9 C11 -50.9(15)
C14 C8 C9 C11 -50.7(14)
C7 C8 C9 C11 -174.7(4)
C14* C8 C9 C10 177.9(15)
C14 C8 C9 C10 178.0(14)
C7 C8 C9 C10 54.1(4)
C2 C1 C10 C5 -54.7(4)
C2 C1 C10 C19 -172.1(3)
C2 C1 C10 C9 67.1(4)
C6 C5 C10 C1 175.9(3)
C4 C5 C10 C1 50.1(4)
C6 C5 C10 C19 -68.3(4)
C4 C5 C10 C19 165.9(3)
C6 C5 C10 C9 52.5(4)
C4 C5 C10 C9 -73.3(4)
C11 C9 C10 C1 56.0(4)
C8 C9 C10 C1 -174.3(3)
C11 C9 C10 C5 177.3(3)
C8 C9 C10 C5 -53.0(4)
C11 C9 C10 C19 -62.6(4)
C8 C9 C10 C19 67.0(4)
C8 C9 C11 C12 49.9(4)
C10 C9 C11 C12 179.9(3)
C9 C11 C12 C13* -50.9(12)
C9 C11 C12 C13 -53.8(10)
C11 C12 C13 C18 -71.4(20)
C13* C12 C13 C18 -175.0(268)
C11 C12 C13 C17 168.1(9)
C13* C12 C13 C17 64.4(253)
C11 C12 C13 C14 55.4(13)
C13* C12 C13 C14 -48.2(252)
C14* C8 C14 C15 7.9(785)
C7 C8 C14 C15 -44.5(32)
C9 C8 C14 C15 -167.8(23)
C14* C8 C14 C13 -123.1(826)
C7 C8 C14 C13 -175.5(16)
C9 C8 C14 C13 61.2(24)
C18 C13 C14 C8 64.6(27)
C17 C13 C14 C8 -179.6(18)
C12 C13 C14 C8 -62.2(24)
C18 C13 C14 C15 -75.7(22)
C17 C13 C14 C15 40.1(22)
C12 C13 C14 C15 157.5(16)
C8 C14 C15 C16 -169.5(24)
C13 C14 C15 C16 -33.9(20)
C14 C15 C16 C17 16.3(18)
C18 C13 C17 C20 -36.1(22)
C12 C13 C17 C20 89.9(16)
C14 C13 C17 C20 -158.3(17)
C18 C13 C17 C16 93.2(18)
C12 C13 C17 C16 -140.8(16)
C14 C13 C17 C16 -29.0(18)
C15 C16 C17 C20 141.2(13)
C15 C16 C17 C13 7.7(15)
C11 C12 C13* C14* 50.8(17)
C13 C12 C13* C14* 128.3(266)
C11 C12 C13* C18* -63.6(17)
C13 C12 C13* C18* 13.9(250)
C11 C12 C13* C17* 166.1(13)
C13 C12 C13* C17* -116.4(266)
C14 C8 C14* C13* 52.2(795)
C7 C8 C14* C13* -179.6(17)
C9 C8 C14* C13* 56.5(25)
C14 C8 C14* C15* 170.2(829)
C7 C8 C14* C15* -61.6(24)
C9 C8 C14* C15* 174.5(16)
C12 C13* C14* C8 -55.8(27)
C18* C13* C14* C8 56.9(26)
C17* C13* C14* C8 173.8(21)
C12 C13* C14* C15* -178.6(16)
C18* C13* C14* C15* -66.0(19)
C17* C13* C14* C15* 50.9(19)
C8 C14* C15* C16* -162.3(19)
C13* C14* C15* C16* -37.0(19)
C14* C15* C16* C17* 9.3(19)
C15* C16* C17* C20* 155.2(14)
C15* C16* C17* C13* 21.3(16)
C12 C13* C17* C20* 67.4(23)
C14* C13* C17* C20* -173.3(18)
C18* C13* C17* C20* -59.9(20)
C12 C13* C17* C16* -162.5(19)
C14* C13* C17* C16* -43.2(18)
C18* C13* C17* C16* 70.2(17)
C13 C17 C20 C21 -64.5(20)
C16 C17 C20 C21 171.2(18)
C13 C17 C20 C22 170.9(17)
C16 C17 C20 C22 46.6(19)
C21 C20 C22 C23 43.9(23)
C17 C20 C22 C23 169.6(18)
C20 C22 C23 C24 174.6(18)
C22 C23 C24 C25 101.3(22)
C23 C24 C25 C26 55.5(22)
C23 C24 C25 C27 173.2(15)
C16* C17* C20* C21* -157.4(22)
C13* C17* C20* C21* -33.6(24)
C16* C17* C20* C22* 77.7(20)
C13* C17* C20* C22* -158.4(17)
C21* C20* C22* C23* 90.6(22)
C17* C20* C22* C23* -143.1(18)
C20* C22* C23* C24* 178.4(17)
C22* C23* C24* C25* -91.1(22)
C23* C24* C25* C27* -39.3(25)
C23* C24* C25* C26* -157.9(19)
C1 C2 C28 C29 -70.0(4)
C3 C2 C28 C29 54.2(4)
C2 C28 C29 C30 -50.9(5)
C28 C29 C30 O32 -134.2(5)
C28 C29 C30 C31 49.7(5)
O32 C30 C31 C3 133.1(4)
C29 C30 C31 C3 -50.7(5)
C4 C3 C31 C30 176.7(3)
C2 C3 C31 C30 51.8(4)
